data_7041768
loop_
_publ_author_name
'Phanopoulos, Andreas'
'Warren, Mark'
'White, Andrew J. P.'
'Horton, Andrew'
'Crimmin, Mark R.'

_publ_section_title
;
 Isolation of an unusual [Cu6] nanocluster through sequential addition of
 copper(i) to a polynucleating ligand.
;
_journal_issue 7
_journal_name_full 'Dalton transactions (Cambridge, England : 2003)'
_journal_page_first 2077
_journal_page_last 2080
_journal_paper_doi 10.1039/c6dt04703c
_journal_volume 46
_journal_year 2017
_chemical_formula_moiety 'C78 H102 Cu4 N10, 2(C4 H10 O)'
_chemical_formula_sum 'C86 H122 Cu4 N10 O2'
_chemical_formula_weight 1582.18
_chemical_name_systematic 'Cu4 cluster'
_chemical_properties_physical ', Air-sensitive,Moisture-sensitive'
_space_group_crystal_system monoclinic
_space_group_IT_number 14
_space_group_name_Hall '-P 2ybc'
_space_group_name_H-M_alt 'P 1 21/c 1'
_symmetry_Int_Tables_number 14
_symmetry_space_group_name_Hall '-P 2ybc'
_symmetry_space_group_name_H-M 'P 1 21/c 1'
_atom_sites_solution_primary iterative
_audit_creation_date 2017-01-13
_audit_creation_method
;
Olex2 1.2
(compiled Dec 12 2016 15:38:10 for OlexSys, GUI svn.r5292)
;
_audit_update_record
;
2017-01-14 deposited with the CCDC.
2017-01-20 downloaded from the CCDC.
;
_cell_angle_alpha 90
_cell_angle_beta 98.596(2)
_cell_angle_gamma 90
_cell_formula_units_Z 4
_cell_length_a 26.8050(6)
_cell_length_b 11.3607(4)
_cell_length_c 27.7024(7)
_cell_measurement_reflns_used 14413
_cell_measurement_temperature 300
_cell_measurement_theta_max 25.5430
_cell_measurement_theta_min 1.8910
_cell_volume 8341.3(4)
_computing_cell_refinement
;
CrysAlisPro, Agilent Technologies,
Version 1.171.37.35 (release 13-08-2014 CrysAlis171 .NET)
(compiled Aug 13 2014,18:06:01)
;
_computing_data_collection
;
CrysAlisPro, Agilent Technologies,
Version 1.171.37.35 (release 13-08-2014 CrysAlis171 .NET)
(compiled Aug 13 2014,18:06:01)
;
_computing_data_reduction
;
CrysAlisPro, Agilent Technologies,
Version 1.171.37.35 (release 13-08-2014 CrysAlis171 .NET)
(compiled Aug 13 2014,18:06:01)
;
_computing_molecular_graphics 'Olex2 (Dolomanov et al., 2009)'
_computing_publication_material 'Olex2 (Dolomanov et al., 2009)'
_computing_structure_refinement 'olex2.refine (Bourhis et al., 2015)'
_computing_structure_solution 'olex2.solve (Bourhis et al., 2015)'
_diffrn_ambient_temperature 300
_diffrn_detector 'CCD plate'
_diffrn_measured_fraction_theta_full 0.9574
_diffrn_measured_fraction_theta_max 0.9574
_diffrn_measurement_details
;
#__ type_ start__ end____ width___ exp.time_
  1 omega  -90.00   38.00   0.4000    0.3970
omega____ theta____ kappa____ phi______ frames
    -       30.0000   65.0000  -80.0000 320

#__ type_ start__ end____ width___ exp.time_
  2 phi    -80.00   40.00   0.4000    0.3970
omega____ theta____ kappa____ phi______ frames
  38.0000   30.0000   65.0000     -     300

#__ type_ start__ end____ width___ exp.time_
  3 omega  -90.00   38.00   0.4000    0.3970
omega____ theta____ kappa____ phi______ frames
    -       30.0000   65.0000   40.0000 320

#__ type_ start__ end____ width___ exp.time_
  4 phi     40.00  160.00   0.4000    0.3970
omega____ theta____ kappa____ phi______ frames
  38.0000   30.0000   65.0000     -     300

#__ type_ start__ end____ width___ exp.time_
  5 omega  -90.00   38.00   0.4000    0.3970
omega____ theta____ kappa____ phi______ frames
    -       30.0000   65.0000  160.0000 320

#__ type_ start__ end____ width___ exp.time_
  6 phi    -90.00  150.00   0.4000    0.3970
omega____ theta____ kappa____ phi______ frames
  38.0000   30.0000    0.0000     -     600
;
_diffrn_measurement_device 'abstract diffractometer'
_diffrn_measurement_device_type 'dectris-CrysAlisPro-abstract goniometer imported dectris images'
_diffrn_measurement_method '\w and \p scans'
_diffrn_orient_matrix_UB_11 -0.0252921000
_diffrn_orient_matrix_UB_12 -0.0065370000
_diffrn_orient_matrix_UB_13 0.0014461000
_diffrn_orient_matrix_UB_21 -0.0049732000
_diffrn_orient_matrix_UB_22 -0.0078705000
_diffrn_orient_matrix_UB_23 -0.0249152000
_diffrn_orient_matrix_UB_31 0.0034329000
_diffrn_orient_matrix_UB_32 -0.0597459000
_diffrn_orient_matrix_UB_33 0.0031120000
_diffrn_radiation_monochromator synchrotron
_diffrn_radiation_probe x-ray
_diffrn_radiation_type synchrotron
_diffrn_radiation_wavelength 0.6889
_diffrn_reflns_av_R_equivalents 0.0841
_diffrn_reflns_av_unetI/netI 0.0752
_diffrn_reflns_limit_h_max 33
_diffrn_reflns_limit_h_min -33
_diffrn_reflns_limit_k_max 14
_diffrn_reflns_limit_k_min -10
_diffrn_reflns_limit_l_max 34
_diffrn_reflns_limit_l_min -34
_diffrn_reflns_number 76322
_diffrn_reflns_theta_full 25.5032
_diffrn_reflns_theta_max 25.50
_diffrn_reflns_theta_min 1.72
_diffrn_source synchrotron
_exptl_absorpt_coefficient_mu 0.972
_exptl_absorpt_correction_T_max 1.00000
_exptl_absorpt_correction_T_min 0.54661
_exptl_absorpt_correction_type multi-scan
_exptl_absorpt_process_details
;
CrysAlisPro, Agilent Technologies,
Version 1.171.37.35 (release 13-08-2014 CrysAlis171 .NET)
(compiled Aug 13 2014,18:06:01)
Empirical absorption correction using spherical harmonics,
 implemented in SCALE3 ABSPACK scaling algorithm.
;
_exptl_crystal_colour 'clear dark red'
_exptl_crystal_colour_lustre clear
_exptl_crystal_colour_modifier dark
_exptl_crystal_colour_primary red
_exptl_crystal_density_diffrn 1.2598
_exptl_crystal_description needle
_exptl_crystal_F_000 3365.9718
_exptl_crystal_recrystallization_method 'from diethylether'
_exptl_crystal_size_max 0.05
_exptl_crystal_size_mid 0.004
_exptl_crystal_size_min 0.004
_refine_diff_density_max 0.7885
_refine_diff_density_min -0.9547
_refine_diff_density_rms 0.1484
_refine_ls_d_res_high 0.8000
_refine_ls_d_res_low 11.4871
_refine_ls_goodness_of_fit_ref 1.0086
_refine_ls_hydrogen_treatment mixed
_refine_ls_matrix_type full
_refine_ls_number_constraints 190
_refine_ls_number_parameters 959
_refine_ls_number_reflns 16339
_refine_ls_number_restraints 0
_refine_ls_restrained_S_all 1.0086
_refine_ls_R_factor_all 0.0869
_refine_ls_R_factor_gt 0.0515
_refine_ls_shift/su_max 0.0002
_refine_ls_shift/su_mean 0.0000
_refine_ls_structure_factor_coef Fsqd
_refine_ls_weighting_details 'w=1/[\s^2^(Fo^2^)+(0.0687P)^2^+1.9450P] where P=(Fo^2^+2Fc^2^)/3'
_refine_ls_weighting_scheme calc
_refine_ls_wR_factor_gt 0.1176
_refine_ls_wR_factor_ref 0.1333
_reflns_Friedel_coverage 0.0
_reflns_limit_h_max 33
_reflns_limit_h_min -33
_reflns_limit_k_max 14
_reflns_limit_k_min 0
_reflns_limit_l_max 34
_reflns_limit_l_min 0
_reflns_number_gt 11244
_reflns_number_total 16339
_reflns_threshold_expression I>=2u(I)
_cod_data_source_file c6dt04703c2.cif
_cod_data_source_block AP001_Et2O_03_0
_cod_depositor_comments 'Adding full bibliography for 7041766--7041768.cif.'
_cod_database_code 7041768
_chemical_oxdiff_formula 'C39 H51 N5 Cu2'
_olex2_refinement_description
;
1. Fixed Uiso
 At 1.2 times of:
  All C(H) groups, All C(H,H) groups
 At 1.5 times of:
  All C(H,H,H) groups
2. Others
 Fixed Sof: O2(0.6) C83(0.6) H83a(0.6) H83b(0.6) C84(0.6) H84a(0.6) H84b(0.6)
 C85(0.6) H85a(0.6) H85b(0.6) H85c(0.6) C86(0.6) H86a(0.6) H86b(0.6) H86c(0.6)
 C1A(0.4) H1Aa(0.4) H1Ab(0.4) C1B(0.4) H1Ba(0.4) H1Bb(0.4) O2B(0.4) C1C(0.4)
 H1Ca(0.4) H1Cb(0.4) H1Cc(0.4) C1D(0.4) H1Da(0.4) H1Db(0.4) H1Dc(0.4)
3.a Ternary CH refined with riding coordinates:
 C7(H7), C10(H10), C34(H34), C37(H37), C46(H46), C49(H49), C73(H73), C76(H76)
3.b Secondary CH2 refined with riding coordinates:
 C79(H79a,H79b), C81(H81a,H81b), C83(H83a,H83b), C84(H84a,H84b), C1A(H1Aa,
 H1Ab), C1B(H1Ba,H1Bb)
3.c Aromatic/amide H refined with riding coordinates:
 C3(H3), C4(H4), C5(H5), C14(H14), C19(H19), C24(H24), C30(H30), C31(H31),
 C32(H32), C42(H42), C43(H43), C44(H44), C53(H53), C60(H60), C63(H63), C69(H69),
  C70(H70), C71(H71)
3.d Idealised Me refined as rotating group:
 C8(H8a,H8b,H8c), C9(H9a,H9b,H9c), C11(H11a,H11b,H11c), C12(H12a,H12b,H12c),
 C16(H16a,H16b,H16c), C17(H17a,H17b,H17c), C26(H26a,H26b,H26c), C27(H27a,H27b,
 H27c), C35(H35a,H35b,H35c), C36(H36a,H36b,H36c), C38(H38a,H38b,H38c), C39(H39a,
 H39b,H39c), C47(H47a,H47b,H47c), C48(H48a,H48b,H48c), C50(H50a,H50b,H50c),
 C51(H51a,H51b,H51c), C55(H55a,H55b,H55c), C56(H56a,H56b,H56c), C65(H65a,H65b,
 H65c), C66(H66a,H66b,H66c), C74(H74a,H74b,H74c), C75(H75a,H75b,H75c), C77(H77a,
 H77b,H77c), C78(H78a,H78b,H78c), C80(H80a,H80b,H80c), C82(H82a,H82b,H82c),
 C85(H85a,H85b,H85c), C86(H86a,H86b,H86c), C1C(H1Ca,H1Cb,H1Cc), C1D(H1Da,H1Db,
 H1Dc)
;
_olex2_submission_original_sample_id AP001
_olex2_submission_special_instructions 'No special instructions were received'

loop_
_space_group_symop_id
_space_group_symop_operation_xyz
1 x,y,z
2 -x,y+1/2,-z+1/2
3 -x,-y,-z
4 x,-y-1/2,z-1/2

loop_
_atom_site_label
_atom_site_type_symbol
_atom_site_fract_x
_atom_site_fract_y
_atom_site_fract_z
_atom_site_U_iso_or_equiv
_atom_site_adp_type
_atom_site_occupancy
_atom_site_refinement_flags_posn
_atom_site_disorder_group
Cu0 Cu 0.772371(14) 0.16522(4) 0.495431(14) 0.02152(11) Uani 1.000000 . .
Cu1 Cu 0.746790(16) -0.06151(4) 0.340459(14) 0.02485(11) Uani 1.000000 . .
O1 O 0.83955(10) -0.2872(3) 0.58124(10) 0.0397(7) Uani 1.000000 . .
N1 N 0.75341(10) -0.1538(3) 0.28183(10) 0.0242(7) Uani 1.000000 . .
C1 C 0.76696(13) -0.2752(3) 0.28943(11) 0.0237(8) Uani 1.000000 . .
Cu2 Cu 0.650578(15) 0.21521(4) 0.428342(16) 0.02793(12) Uani 1.000000 . .
N2 N 0.74062(10) 0.0939(3) 0.31272(9) 0.0208(6) Uani 1.000000 . .
C2 C 0.81801(13) -0.3083(3) 0.29769(11) 0.0240(8) Uani 1.000000 . .
N3 N 0.75754(9) 0.2228(2) 0.37988(9) 0.0173(6) Uani 1.000000 . .
C3 C 0.82990(13) -0.4233(3) 0.31134(12) 0.0266(8) Uani 1.000000 . .
H3 H 0.86359(13) -0.4460(3) 0.31722(12) 0.0319(10) Uiso 1.000000 R .
N4 N 0.77267(9) 0.3164(3) 0.45519(9) 0.0196(6) Uani 1.000000 . .
C4 C 0.79312(13) -0.5047(3) 0.31643(12) 0.0287(8) Uani 1.000000 . .
H4 H 0.80207(13) -0.5811(3) 0.32619(12) 0.0344(10) Uiso 1.000000 R .
Cu5 Cu 0.827531(14) 0.16937(4) 0.399082(14) 0.02009(11) Uani 1.000000 . .
N5 N 0.79381(10) 0.2374(3) 0.55870(10) 0.0255(7) Uani 1.000000 . .
C5 C 0.74272(13) -0.4729(3) 0.30702(12) 0.0286(8) Uani 1.000000 . .
H5 H 0.71804(13) -0.5291(3) 0.30960(12) 0.0343(10) Uiso 1.000000 R .
N6 N 0.89916(10) 0.1801(3) 0.39757(10) 0.0226(6) Uani 1.000000 . .
C6 C 0.72846(13) -0.3588(3) 0.29382(12) 0.0256(8) Uani 1.000000 . .
N7 N 0.83061(9) 0.0215(3) 0.44202(9) 0.0191(6) Uani 1.000000 . .
C7 C 0.67327(13) -0.3216(4) 0.28253(13) 0.0288(8) Uani 1.000000 . .
H7 H 0.67128(13) -0.2384(4) 0.29138(13) 0.0345(10) Uiso 1.000000 R .
N8 N 0.74721(9) 0.0285(3) 0.45556(9) 0.0199(6) Uani 1.000000 . .
C8 C 0.65352(16) -0.3327(5) 0.22832(15) 0.0539(13) Uani 1.000000 . .
H8a H 0.6720(8) -0.281(2) 0.21023(18) 0.081(2) Uiso 1.000000 GR .
H8b H 0.6577(11) -0.4124(8) 0.2180(3) 0.081(2) Uiso 1.000000 GR .
H8c H 0.6184(3) -0.312(3) 0.2225(2) 0.081(2) Uiso 1.000000 GR .
N9 N 0.66138(10) 0.0642(3) 0.45907(10) 0.0247(7) Uani 1.000000 . .
C9 C 0.63860(14) -0.3909(4) 0.31161(16) 0.0425(11) Uani 1.000000 . .
H9a H 0.6364(9) -0.4711(7) 0.3006(7) 0.0638(16) Uiso 1.000000 GR .
H9b H 0.6521(6) -0.389(2) 0.34571(19) 0.0638(16) Uiso 1.000000 GR .
H9c H 0.6056(3) -0.3563(16) 0.3067(8) 0.0638(16) Uiso 1.000000 GR .
N10 N 0.58652(10) 0.2630(3) 0.44948(11) 0.0276(7) Uani 1.000000 . .
C10 C 0.86058(13) -0.2207(3) 0.29208(13) 0.0286(8) Uani 1.000000 . .
H10 H 0.84514(13) -0.1471(3) 0.27881(13) 0.0343(10) Uiso 1.000000 R .
C11 C 0.89433(16) -0.2680(4) 0.25615(14) 0.0421(11) Uani 1.000000 . .
H11a H 0.9114(8) -0.3378(14) 0.2694(5) 0.0632(16) Uiso 1.000000 GR .
H11b H 0.8739(2) -0.287(2) 0.2256(4) 0.0632(16) Uiso 1.000000 GR .
H11c H 0.9188(7) -0.2093(10) 0.2510(8) 0.0632(16) Uiso 1.000000 GR .
C12 C 0.89274(15) -0.1936(4) 0.34077(14) 0.0405(11) Uani 1.000000 . .
H12a H 0.8724(3) -0.155(2) 0.3618(4) 0.0607(16) Uiso 1.000000 GR .
H12b H 0.9061(8) -0.2656(4) 0.3556(5) 0.0607(16) Uiso 1.000000 GR .
H12c H 0.9200(6) -0.1428(19) 0.33559(18) 0.0607(16) Uiso 1.000000 GR .
C13 C 0.75315(12) -0.1017(3) 0.23906(12) 0.0261(8) Uani 1.000000 . .
C14 C 0.74485(12) 0.0194(3) 0.23141(12) 0.0248(8) Uani 1.000000 . .
H14 H 0.74277(12) 0.0433(3) 0.19906(12) 0.0298(10) Uiso 1.000000 R .
C15 C 0.73921(11) 0.1100(3) 0.26430(12) 0.0227(8) Uani 1.000000 . .
C16 C 0.73429(13) 0.2333(3) 0.24346(12) 0.0295(9) Uani 1.000000 . .
H16a H 0.69961(19) 0.2575(9) 0.2398(8) 0.0442(13) Uiso 1.000000 GR .
H16b H 0.7545(7) 0.2864(5) 0.2652(4) 0.0442(13) Uiso 1.000000 GR .
H16c H 0.7457(8) 0.2343(5) 0.2122(4) 0.0442(13) Uiso 1.000000 GR .
C17 C 0.76345(15) -0.1715(4) 0.19480(13) 0.0364(10) Uani 1.000000 . .
H17a H 0.7971(4) -0.1557(18) 0.1887(6) 0.0546(15) Uiso 1.000000 GR .
H17b H 0.7599(10) -0.2541(4) 0.2009(4) 0.0546(15) Uiso 1.000000 GR .
H17c H 0.7398(6) -0.1489(17) 0.1668(2) 0.0546(15) Uiso 1.000000 GR .
C18 C 0.72431(12) 0.1848(3) 0.34107(11) 0.0206(7) Uani 1.000000 . .
C19 C 0.67479(12) 0.2263(3) 0.33183(12) 0.0238(8) Uani 1.000000 . .
H19 H 0.65226(12) 0.1955(3) 0.30614(12) 0.0285(9) Uiso 1.000000 R .
C20 C 0.65942(12) 0.3140(3) 0.36133(12) 0.0240(8) Uani 1.000000 . .
H20 H 0.6294(13) 0.355(3) 0.3539(12) 0.022(9) Uiso 1.000000 . .
C21 C 0.69268(12) 0.3530(3) 0.40195(12) 0.0226(8) Uani 1.000000 . .
H21 H 0.6872(13) 0.412(3) 0.4212(14) 0.031(10) Uiso 1.000000 . .
C22 C 0.74117(11) 0.3004(3) 0.41166(11) 0.0204(7) Uani 1.000000 . .
C23 C 0.77929(11) 0.4232(3) 0.47685(12) 0.0208(7) Uani 1.000000 . .
C24 C 0.79498(12) 0.4367(3) 0.52651(12) 0.0223(8) Uani 1.000000 . .
H24 H 0.80347(12) 0.5133(3) 0.53637(12) 0.0268(9) Uiso 1.000000 R .
C25 C 0.80020(12) 0.3522(3) 0.56483(12) 0.0243(8) Uani 1.000000 . .
C26 C 0.77178(13) 0.5353(3) 0.44675(12) 0.0267(8) Uani 1.000000 . .
H26a H 0.7802(8) 0.5209(6) 0.4148(3) 0.0400(12) Uiso 1.000000 GR .
H26b H 0.7372(2) 0.5598(12) 0.4440(7) 0.0400(12) Uiso 1.000000 GR .
H26c H 0.7932(6) 0.5961(6) 0.4624(4) 0.0400(12) Uiso 1.000000 GR .
C27 C 0.81217(14) 0.4048(3) 0.61587(12) 0.0312(9) Uani 1.000000 . .
H27a H 0.7905(6) 0.3702(16) 0.6366(3) 0.0468(13) Uiso 1.000000 GR .
H27b H 0.8467(3) 0.3890(19) 0.6289(4) 0.0468(13) Uiso 1.000000 GR .
H27c H 0.8068(9) 0.4883(4) 0.61418(17) 0.0468(13) Uiso 1.000000 GR .
C28 C 0.80365(14) 0.1651(3) 0.60203(12) 0.0278(8) Uani 1.000000 . .
C29 C 0.76270(14) 0.1148(4) 0.62141(12) 0.0309(9) Uani 1.000000 . .
C30 C 0.77407(17) 0.0494(4) 0.66467(13) 0.0391(10) Uani 1.000000 . .
H30 H 0.74789(17) 0.0157(4) 0.67846(13) 0.0469(12) Uiso 1.000000 R .
C31 C 0.82331(18) 0.0338(4) 0.68733(14) 0.0445(11) Uani 1.000000 . .
H31 H 0.82984(18) -0.0081(4) 0.71641(14) 0.0534(14) Uiso 1.000000 R .
C32 C 0.86246(16) 0.0805(4) 0.66672(13) 0.0396(11) Uani 1.000000 . .
H32 H 0.89543(16) 0.0673(4) 0.68163(13) 0.0475(13) Uiso 1.000000 R .
C33 C 0.85400(14) 0.1474(4) 0.62395(13) 0.0319(9) Uani 1.000000 . .
C34 C 0.89800(14) 0.1930(4) 0.60018(14) 0.0359(10) Uani 1.000000 . .
H34 H 0.88676(14) 0.2653(4) 0.58252(14) 0.0431(12) Uiso 1.000000 R .
C35 C 0.94519(19) 0.2234(6) 0.63646(18) 0.0719(17) Uani 1.000000 . .
H35a H 0.9362(3) 0.275(3) 0.6611(8) 0.108(3) Uiso 1.000000 GR .
H35b H 0.9595(8) 0.1525(6) 0.6515(10) 0.108(3) Uiso 1.000000 GR .
H35c H 0.9695(6) 0.261(3) 0.6195(3) 0.108(3) Uiso 1.000000 GR .
C36 C 0.90982(17) 0.1032(4) 0.56269(16) 0.0508(12) Uani 1.000000 . .
H36a H 0.9187(11) 0.0295(9) 0.5786(2) 0.0762(18) Uiso 1.000000 GR .
H36b H 0.8807(4) 0.092(2) 0.5384(6) 0.0762(18) Uiso 1.000000 GR .
H36c H 0.9375(8) 0.1309(13) 0.5474(8) 0.0762(18) Uiso 1.000000 GR .
C37 C 0.70880(14) 0.1312(4) 0.59645(13) 0.0344(9) Uani 1.000000 . .
H37 H 0.70835(14) 0.1134(4) 0.56177(13) 0.0413(11) Uiso 1.000000 R .
C38 C 0.67123(17) 0.0460(4) 0.61551(17) 0.0502(12) Uani 1.000000 . .
H38a H 0.6834(6) -0.0332(5) 0.6144(11) 0.0753(18) Uiso 1.000000 GR .
H38b H 0.6680(9) 0.0661(18) 0.6486(4) 0.0753(18) Uiso 1.000000 GR .
H38c H 0.6389(4) 0.052(2) 0.5954(7) 0.0753(18) Uiso 1.000000 GR .
C39 C 0.68891(15) 0.2555(4) 0.59947(15) 0.0422(11) Uani 1.000000 . .
H39a H 0.6899(10) 0.2772(10) 0.63310(15) 0.0633(16) Uiso 1.000000 GR .
H39b H 0.7094(6) 0.3088(5) 0.5841(9) 0.0633(16) Uiso 1.000000 GR .
H39c H 0.6547(4) 0.2592(7) 0.5831(9) 0.0633(16) Uiso 1.000000 GR .
C40 C 0.91928(11) 0.2741(3) 0.37090(12) 0.0238(8) Uani 1.000000 . .
C41 C 0.92715(12) 0.3848(4) 0.39337(13) 0.0287(8) Uani 1.000000 . .
C42 C 0.94994(13) 0.4722(4) 0.36850(14) 0.0322(9) Uani 1.000000 . .
H42 H 0.95646(13) 0.5456(4) 0.38296(14) 0.0386(11) Uiso 1.000000 R .
C43 C 0.96297(14) 0.4512(4) 0.32262(15) 0.0395(11) Uani 1.000000 . .
H43 H 0.97850(14) 0.5100(4) 0.30682(15) 0.0475(13) Uiso 1.000000 R .
C44 C 0.95300(14) 0.3443(4) 0.30065(14) 0.0370(10) Uani 1.000000 . .
H44 H 0.96073(14) 0.3323(4) 0.26940(14) 0.0444(12) Uiso 1.000000 R .
C45 C 0.93141(12) 0.2527(3) 0.32420(12) 0.0268(8) Uani 1.000000 . .
C46 C 0.92020(14) 0.1356(4) 0.29881(13) 0.0350(10) Uani 1.000000 . .
H46 H 0.91458(14) 0.0781(4) 0.32381(13) 0.0420(12) Uiso 1.000000 R .
C47 C 0.96370(16) 0.0893(4) 0.27371(16) 0.0503(12) Uani 1.000000 . .
H47a H 0.9687(8) 0.1411(15) 0.2475(7) 0.0754(19) Uiso 1.000000 GR .
H47b H 0.9940(3) 0.086(3) 0.2970(3) 0.0754(19) Uiso 1.000000 GR .
H47c H 0.9556(5) 0.0119(12) 0.2610(10) 0.0754(19) Uiso 1.000000 GR .
C48 C 0.87180(16) 0.1433(4) 0.26264(17) 0.0539(13) Uani 1.000000 . .
H48a H 0.8445(3) 0.166(3) 0.2795(3) 0.0808(19) Uiso 1.000000 GR .
H48b H 0.8757(4) 0.201(2) 0.2381(7) 0.0808(19) Uiso 1.000000 GR .
H48c H 0.8646(7) 0.0680(8) 0.2475(9) 0.0808(19) Uiso 1.000000 GR .
C49 C 0.91184(13) 0.4091(4) 0.44311(13) 0.0304(9) Uani 1.000000 . .
H49 H 0.88033(13) 0.3662(4) 0.44442(13) 0.0364(11) Uiso 1.000000 R .
C50 C 0.90122(15) 0.5388(4) 0.45107(15) 0.0379(10) Uani 1.000000 . .
H50a H 0.93241(17) 0.5818(5) 0.4556(10) 0.0569(15) Uiso 1.000000 GR .
H50b H 0.8796(8) 0.5691(7) 0.4231(4) 0.0569(15) Uiso 1.000000 GR .
H50c H 0.8850(9) 0.5473(4) 0.4795(6) 0.0569(15) Uiso 1.000000 GR .
C51 C 0.95033(16) 0.3646(4) 0.48541(15) 0.0442(11) Uani 1.000000 . .
H51a H 0.9530(8) 0.2805(5) 0.4835(6) 0.0663(16) Uiso 1.000000 GR .
H51b H 0.9826(3) 0.3995(19) 0.4836(6) 0.0663(16) Uiso 1.000000 GR .
H51c H 0.9396(6) 0.386(2) 0.51580(15) 0.0663(16) Uiso 1.000000 GR .
C52 C 0.93261(12) 0.1048(3) 0.42022(12) 0.0230(8) Uani 1.000000 . .
C53 C 0.92042(12) 0.0045(3) 0.44621(12) 0.0226(8) Uani 1.000000 . .
H53 H 0.94806(12) -0.0398(3) 0.46004(12) 0.0271(9) Uiso 1.000000 R .
C54 C 0.87397(12) -0.0391(3) 0.45460(12) 0.0234(8) Uani 1.000000 . .
C55 C 0.87414(13) -0.1552(3) 0.48138(13) 0.0292(9) Uani 1.000000 . .
H55a H 0.8437(4) -0.1624(10) 0.4955(7) 0.0438(13) Uiso 1.000000 GR .
H55b H 0.8761(9) -0.2187(3) 0.4589(2) 0.0438(13) Uiso 1.000000 GR .
H55c H 0.9027(5) -0.1581(9) 0.5068(6) 0.0438(13) Uiso 1.000000 GR .
C56 C 0.98839(12) 0.1200(4) 0.41810(13) 0.0320(9) Uani 1.000000 . .
H56a H 0.9960(2) 0.089(2) 0.3878(4) 0.0479(14) Uiso 1.000000 GR .
H56b H 0.9969(2) 0.2021(4) 0.4205(9) 0.0479(14) Uiso 1.000000 GR .
H56c H 1.00762(12) 0.0783(18) 0.4447(5) 0.0479(14) Uiso 1.000000 GR .
C57 C 0.78439(11) -0.0325(3) 0.43667(11) 0.0190(7) Uani 1.000000 . .
C58 C 0.77354(13) -0.1371(3) 0.41021(12) 0.0230(8) Uani 1.000000 . .
H58 H 0.7995(14) -0.178(3) 0.4011(14) 0.034(11) Uiso 1.000000 . .
C59 C 0.72396(13) -0.1748(4) 0.39848(13) 0.0264(8) Uani 1.000000 . .
H59 H 0.7175(10) -0.244(3) 0.3856(11) 0.005(8) Uiso 1.000000 . .
C60 C 0.68584(13) -0.1067(3) 0.41418(13) 0.0288(8) Uani 1.000000 . .
H60 H 0.65214(13) -0.1271(3) 0.40509(13) 0.0345(10) Uiso 1.000000 R .
C61 C 0.69853(12) -0.0093(3) 0.44320(12) 0.0226(8) Uani 1.000000 . .
C62 C 0.62573(12) 0.0173(3) 0.48318(13) 0.0288(8) Uani 1.000000 . .
C63 C 0.58380(13) 0.0812(4) 0.49351(15) 0.0356(10) Uani 1.000000 . .
H63 H 0.56415(13) 0.0412(4) 0.51315(15) 0.0427(12) Uiso 1.000000 R .
C64 C 0.56594(13) 0.1949(4) 0.47957(14) 0.0332(9) Uani 1.000000 . .
C65 C 0.52015(14) 0.2362(4) 0.50127(16) 0.0415(11) Uani 1.000000 . .
H65a H 0.53077(18) 0.266(2) 0.5336(4) 0.0623(16) Uiso 1.000000 GR .
H65b H 0.5033(6) 0.2976(18) 0.4813(6) 0.0623(16) Uiso 1.000000 GR .
H65c H 0.4974(5) 0.1714(7) 0.5026(10) 0.0623(16) Uiso 1.000000 GR .
C66 C 0.63048(14) -0.1065(4) 0.50245(16) 0.0395(10) Uani 1.000000 . .
H66a H 0.6147(9) -0.1598(4) 0.4779(4) 0.0593(15) Uiso 1.000000 GR .
H66b H 0.66552(15) -0.1263(9) 0.5108(9) 0.0593(15) Uiso 1.000000 GR .
H66c H 0.6142(9) -0.1124(7) 0.5310(6) 0.0593(15) Uiso 1.000000 GR .
C67 C 0.56719(12) 0.3772(4) 0.43456(13) 0.0299(9) Uani 1.000000 . .
C68 C 0.57980(12) 0.4758(4) 0.46407(13) 0.0293(9) Uani 1.000000 . .
C69 C 0.56514(13) 0.5865(4) 0.44495(15) 0.0351(10) Uani 1.000000 . .
H69 H 0.57312(13) 0.6530(4) 0.46414(15) 0.0421(11) Uiso 1.000000 R .
C70 C 0.53921(14) 0.5997(4) 0.39849(15) 0.0392(10) Uani 1.000000 . .
H70 H 0.52998(14) 0.6743(4) 0.38653(15) 0.0470(12) Uiso 1.000000 R .
C71 C 0.52700(14) 0.5017(4) 0.36979(15) 0.0396(11) Uani 1.000000 . .
H71 H 0.50952(14) 0.5113(4) 0.33842(15) 0.0475(13) Uiso 1.000000 R .
C72 C 0.54018(13) 0.3885(4) 0.38661(14) 0.0346(10) Uani 1.000000 . .
C73 C 0.60807(13) 0.4673(4) 0.51563(14) 0.0323(9) Uani 1.000000 . .
H73 H 0.61321(13) 0.3836(4) 0.52338(14) 0.0388(11) Uiso 1.000000 R .
C74 C 0.66002(14) 0.5253(4) 0.52079(15) 0.0457(12) Uani 1.000000 . .
H74a H 0.6809(4) 0.4832(16) 0.5014(9) 0.0685(17) Uiso 1.000000 GR .
H74b H 0.65646(18) 0.6054(9) 0.5098(10) 0.0685(17) Uiso 1.000000 GR .
H74c H 0.6753(5) 0.524(2) 0.5544(2) 0.0685(17) Uiso 1.000000 GR .
C75 C 0.57841(15) 0.5204(5) 0.55360(15) 0.0511(13) Uani 1.000000 . .
H75a H 0.5762(10) 0.6042(6) 0.5493(7) 0.0767(19) Uiso 1.000000 GR .
H75b H 0.5451(4) 0.487(2) 0.5495(7) 0.0767(19) Uiso 1.000000 GR .
H75c H 0.5954(6) 0.503(2) 0.58581(15) 0.0767(19) Uiso 1.000000 GR .
C76 C 0.52583(15) 0.2809(4) 0.35508(15) 0.0437(11) Uani 1.000000 . .
H76 H 0.55283(15) 0.2229(4) 0.36320(15) 0.0525(13) Uiso 1.000000 R .
C77 C 0.47708(17) 0.2249(5) 0.3673(2) 0.0653(15) Uani 1.000000 . .
H77a H 0.4817(5) 0.203(3) 0.4011(4) 0.098(2) Uiso 1.000000 GR .
H77b H 0.4500(3) 0.2807(12) 0.3610(13) 0.098(2) Uiso 1.000000 GR .
H77c H 0.4691(8) 0.1564(19) 0.3474(10) 0.098(2) Uiso 1.000000 GR .
C78 C 0.52117(17) 0.3045(5) 0.30034(16) 0.0601(14) Uani 1.000000 . .
H78a H 0.4925(8) 0.354(3) 0.2903(3) 0.090(2) Uiso 1.000000 GR .
H78b H 0.5512(6) 0.343(3) 0.2934(2) 0.090(2) Uiso 1.000000 GR .
H78c H 0.5168(13) 0.2313(5) 0.28289(18) 0.090(2) Uiso 1.000000 GR .
C79 C 0.88880(16) -0.2849(5) 0.60931(16) 0.0538(13) Uani 1.000000 . .
H79a H 0.90497(16) -0.2102(5) 0.60485(16) 0.0646(16) Uiso 1.000000 R .
H79b H 0.88635(16) -0.2939(5) 0.64370(16) 0.0646(16) Uiso 1.000000 R .
C80 C 0.91963(18) -0.3841(5) 0.5928(2) 0.0714(16) Uani 1.000000 . .
H80a H 0.9015(7) -0.4568(7) 0.5936(14) 0.107(2) Uiso 1.000000 GR .
H80b H 0.9258(12) -0.3692(17) 0.5601(5) 0.107(2) Uiso 1.000000 GR .
H80c H 0.9512(6) -0.389(2) 0.6142(9) 0.107(2) Uiso 1.000000 GR .
C81 C 0.81034(17) -0.1864(4) 0.58929(16) 0.0467(12) Uani 1.000000 . .
H81a H 0.80710(17) -0.1805(4) 0.62362(16) 0.0561(14) Uiso 1.000000 R .
H81b H 0.82678(17) -0.1157(4) 0.57995(16) 0.0561(14) Uiso 1.000000 R .
C82 C 0.75958(16) -0.1983(5) 0.55951(18) 0.0553(13) Uani 1.000000 . .
H82a H 0.76320(17) -0.209(3) 0.5258(2) 0.083(2) Uiso 1.000000 GR .
H82b H 0.7426(5) -0.2654(17) 0.5705(8) 0.083(2) Uiso 1.000000 GR .
H82c H 0.7402(5) -0.1287(13) 0.5630(10) 0.083(2) Uiso 1.000000 GR .
O2 O 0.5846(2) 0.0863(5) 0.2435(2) 0.0433(14) Uiso 0.600000 . 1
C83 C 0.5987(3) 0.1145(9) 0.1971(3) 0.0397(17) Uiso 0.600000 . 1
H83a H 0.6351(3) 0.1114(9) 0.1989(3) 0.048(2) Uiso 0.600000 R 1
H83b H 0.5839(3) 0.0586(9) 0.1727(3) 0.048(2) Uiso 0.600000 R 1
C84 C 0.6034(3) -0.0250(8) 0.2617(3) 0.0465(19) Uiso 0.600000 . 1
H84a H 0.5943(3) -0.0857(8) 0.2374(3) 0.056(2) Uiso 0.600000 R 1
H84b H 0.6399(3) -0.0225(8) 0.2695(3) 0.056(2) Uiso 0.600000 R 1
C85 C 0.5799(3) -0.0519(8) 0.3082(3) 0.0468(19) Uiso 0.600000 . 1
H85a H 0.5901(16) 0.007(3) 0.3324(8) 0.070(3) Uiso 0.600000 GR 1
H85b H 0.5438(3) -0.052(5) 0.3003(5) 0.070(3) Uiso 0.600000 GR 1
H85c H 0.5911(16) -0.128(2) 0.3207(11) 0.070(3) Uiso 0.600000 GR 1
C86 C 0.5793(3) 0.2400(10) 0.1834(3) 0.060(3) Uiso 0.600000 . 1
H86a H 0.5431(4) 0.2410(17) 0.180(2) 0.090(4) Uiso 0.600000 GR 1
H86b H 0.593(2) 0.2940(13) 0.2086(12) 0.090(4) Uiso 0.600000 GR 1
H86c H 0.590(2) 0.263(3) 0.1531(13) 0.090(4) Uiso 0.600000 GR 1
C1A C 0.6010(5) 0.0684(13) 0.2132(6) 0.057(4) Uiso 0.400000 . 2
H1Aa H 0.6374(5) 0.0656(13) 0.2221(6) 0.069(4) Uiso 0.400000 R 2
H1Ab H 0.5909(5) 0.0039(13) 0.1909(6) 0.069(4) Uiso 0.400000 R 2
C1B C 0.5933(5) -0.0403(12) 0.2843(5) 0.055(3) Uiso 0.400000 . 2
H1Ba H 0.5885(5) -0.1108(12) 0.2644(5) 0.066(4) Uiso 0.400000 R 2
H1Bb H 0.6290(5) -0.0326(12) 0.2965(5) 0.066(4) Uiso 0.400000 R 2
O2B O 0.5772(4) 0.0552(10) 0.2568(4) 0.063(3) Uiso 0.400000 . 2
C1C C 0.5632(7) -0.0511(17) 0.3278(7) 0.097(6) Uiso 0.400000 . 2
H1Ca H 0.567(4) 0.020(5) 0.347(3) 0.145(9) Uiso 0.400000 GR 2
H1Cb H 0.5282(10) -0.064(12) 0.3157(7) 0.145(9) Uiso 0.400000 GR 2
H1Cc H 0.576(3) -0.116(7) 0.348(3) 0.145(9) Uiso 0.400000 GR 2
C1D C 0.5855(5) 0.1863(16) 0.1878(5) 0.052(4) Uiso 0.400000 . 2
H1Da H 0.5494(5) 0.193(4) 0.182(3) 0.079(5) Uiso 0.400000 GR 2
H1Db H 0.600(3) 0.2501(16) 0.2080(16) 0.079(5) Uiso 0.400000 GR 2
H1Dc H 0.598(3) 0.189(4) 0.1570(16) 0.079(5) Uiso 0.400000 GR 2

loop_
_atom_site_aniso_label
_atom_site_aniso_U_11
_atom_site_aniso_U_22
_atom_site_aniso_U_33
_atom_site_aniso_U_12
_atom_site_aniso_U_13
_atom_site_aniso_U_23
Cu0 0.0271(2) 0.0180(3) 0.0196(2) 0.00178(17) 0.00413(15) -0.00084(17)
Cu1 0.0354(2) 0.0198(3) 0.0199(2) 0.00188(18) 0.00616(16) 0.00014(18)
O1 0.0391(15) 0.0318(19) 0.0481(17) -0.0003(13) 0.0066(12) -0.0032(14)
N1 0.0338(15) 0.017(2) 0.0225(14) -0.0013(13) 0.0068(11) -0.0009(13)
C1 0.0359(18) 0.018(2) 0.0177(16) -0.0032(15) 0.0059(13) -0.0043(15)
Cu2 0.0242(2) 0.0227(3) 0.0385(3) 0.00318(18) 0.00982(17) 0.0029(2)
N2 0.0276(14) 0.0175(19) 0.0166(13) 0.0014(12) 0.0009(10) -0.0023(12)
C2 0.0369(18) 0.017(2) 0.0183(16) -0.0069(15) 0.0057(13) -0.0025(14)
N3 0.0219(13) 0.0120(17) 0.0191(13) 0.0011(11) 0.0062(10) 0.0022(11)
C3 0.0319(18) 0.023(2) 0.0249(17) 0.0020(15) 0.0046(13) -0.0002(16)
N4 0.0247(13) 0.0132(18) 0.0207(13) 0.0018(11) 0.0030(10) -0.0018(12)
C4 0.043(2) 0.018(2) 0.0258(18) -0.0002(16) 0.0068(15) 0.0026(16)
Cu5 0.02034(19) 0.0183(3) 0.0220(2) 0.00160(17) 0.00421(14) 0.00112(17)
N5 0.0331(15) 0.024(2) 0.0197(14) 0.0024(13) 0.0035(11) -0.0002(13)
C5 0.040(2) 0.019(2) 0.0288(18) -0.0047(16) 0.0094(15) -0.0030(16)
N6 0.0244(14) 0.0209(19) 0.0229(14) 0.0001(12) 0.0048(11) 0.0022(12)
C6 0.0334(18) 0.025(3) 0.0193(16) -0.0033(15) 0.0055(13) -0.0069(15)
N7 0.0223(13) 0.0139(18) 0.0213(13) 0.0011(11) 0.0037(10) -0.0000(12)
C7 0.0320(18) 0.020(2) 0.0345(19) -0.0027(15) 0.0051(14) -0.0003(16)
N8 0.0229(13) 0.0180(18) 0.0198(13) 0.0023(12) 0.0066(10) -0.0003(12)
C8 0.044(2) 0.079(4) 0.037(2) 0.003(2) -0.0003(18) 0.002(2)
N9 0.0220(14) 0.0188(19) 0.0345(16) 0.0005(12) 0.0081(11) 0.0002(13)
C9 0.033(2) 0.038(3) 0.058(3) -0.0021(19) 0.0127(18) 0.005(2)
N10 0.0230(14) 0.019(2) 0.0413(17) 0.0029(12) 0.0067(12) 0.0030(14)
C10 0.0344(19) 0.020(2) 0.0318(19) -0.0025(16) 0.0076(15) 0.0026(16)
C11 0.054(2) 0.038(3) 0.039(2) -0.010(2) 0.0231(19) -0.007(2)
C12 0.045(2) 0.038(3) 0.039(2) -0.0158(19) 0.0088(17) -0.0056(19)
C13 0.0325(18) 0.023(2) 0.0233(17) -0.0013(16) 0.0054(13) -0.0049(16)
C14 0.0358(19) 0.019(2) 0.0194(16) -0.0001(15) 0.0045(13) 0.0030(15)
C15 0.0215(15) 0.020(2) 0.0254(17) -0.0019(14) -0.0005(12) -0.0024(15)
C16 0.040(2) 0.026(3) 0.0217(17) -0.0022(17) 0.0044(14) 0.0017(16)
C17 0.058(2) 0.030(3) 0.0225(18) 0.0039(19) 0.0102(16) -0.0008(17)
C18 0.0278(16) 0.013(2) 0.0209(16) -0.0011(14) 0.0047(12) 0.0003(14)
C19 0.0253(16) 0.017(2) 0.0279(17) -0.0021(14) -0.0005(13) 0.0016(15)
C20 0.0210(16) 0.021(2) 0.0297(18) 0.0046(14) 0.0024(13) 0.0032(15)
C21 0.0261(17) 0.016(2) 0.0264(17) 0.0013(14) 0.0049(13) -0.0035(16)
C22 0.0249(16) 0.016(2) 0.0213(16) 0.0007(13) 0.0063(12) 0.0045(14)
C23 0.0233(16) 0.016(2) 0.0238(16) 0.0009(13) 0.0058(12) 0.0034(15)
C24 0.0290(17) 0.012(2) 0.0274(17) 0.0003(14) 0.0082(13) -0.0029(15)
C25 0.0304(17) 0.022(3) 0.0210(16) 0.0029(15) 0.0053(13) -0.0035(15)
C26 0.0342(19) 0.018(2) 0.0277(18) -0.0027(15) 0.0048(14) 0.0007(16)
C27 0.047(2) 0.023(3) 0.0255(18) 0.0030(17) 0.0092(15) -0.0043(16)
C28 0.045(2) 0.021(2) 0.0185(16) 0.0066(16) 0.0061(14) -0.0018(15)
C29 0.049(2) 0.021(2) 0.0242(18) -0.0001(18) 0.0104(15) -0.0036(16)
C30 0.066(3) 0.028(3) 0.0261(19) 0.005(2) 0.0164(18) -0.0002(17)
C31 0.079(3) 0.030(3) 0.025(2) 0.018(2) 0.011(2) 0.0047(18)
C32 0.060(3) 0.036(3) 0.0197(18) 0.019(2) -0.0060(16) -0.0004(17)
C33 0.047(2) 0.024(3) 0.0246(18) 0.0053(17) 0.0040(15) -0.0043(16)
C34 0.037(2) 0.037(3) 0.031(2) 0.0048(18) -0.0033(15) -0.0007(18)
C35 0.059(3) 0.104(5) 0.049(3) -0.011(3) -0.007(2) -0.003(3)
C36 0.054(3) 0.051(4) 0.052(3) 0.009(2) 0.021(2) -0.009(2)
C37 0.048(2) 0.030(3) 0.0273(19) -0.0046(18) 0.0109(16) -0.0013(17)
C38 0.058(3) 0.045(3) 0.054(3) -0.006(2) 0.026(2) 0.004(2)
C39 0.040(2) 0.042(3) 0.044(2) 0.005(2) 0.0046(17) 0.010(2)
C40 0.0198(15) 0.021(2) 0.0304(18) 0.0014(14) 0.0046(13) 0.0072(16)
C41 0.0207(16) 0.029(3) 0.0354(19) 0.0006(15) 0.0024(13) 0.0074(18)
C42 0.0275(18) 0.020(3) 0.049(2) -0.0002(15) 0.0069(16) 0.0107(18)
C43 0.032(2) 0.034(3) 0.056(3) 0.0003(18) 0.0162(18) 0.018(2)
C44 0.034(2) 0.041(3) 0.038(2) 0.0022(18) 0.0125(16) 0.014(2)
C45 0.0268(17) 0.029(3) 0.0258(17) 0.0051(15) 0.0072(13) 0.0052(16)
C46 0.038(2) 0.040(3) 0.0299(19) -0.0019(18) 0.0141(15) 0.0031(18)
C47 0.056(3) 0.052(4) 0.047(3) 0.003(2) 0.025(2) -0.008(2)
C48 0.051(3) 0.056(4) 0.054(3) -0.013(2) 0.005(2) -0.002(2)
C49 0.0302(18) 0.025(3) 0.035(2) -0.0079(16) 0.0029(14) -0.0023(17)
C50 0.039(2) 0.030(3) 0.044(2) -0.0012(18) 0.0042(17) -0.0037(19)
C51 0.062(3) 0.028(3) 0.040(2) 0.001(2) -0.0019(19) -0.0015(19)
C52 0.0258(16) 0.020(2) 0.0234(16) -0.0003(15) 0.0051(13) -0.0017(15)
C53 0.0212(16) 0.020(2) 0.0260(17) 0.0056(14) 0.0031(12) 0.0049(15)
C54 0.0292(17) 0.019(2) 0.0224(16) 0.0005(15) 0.0058(13) -0.0029(15)
C55 0.0285(18) 0.028(3) 0.0301(19) 0.0030(16) 0.0024(14) 0.0102(17)
C56 0.0229(17) 0.034(3) 0.039(2) 0.0027(16) 0.0055(14) 0.0097(18)
C57 0.0248(16) 0.014(2) 0.0193(15) 0.0073(14) 0.0069(12) 0.0046(14)
C58 0.0331(18) 0.017(2) 0.0200(16) 0.0044(15) 0.0078(13) 0.0019(14)
C59 0.0372(19) 0.017(2) 0.0257(17) 0.0013(17) 0.0062(14) -0.0031(17)
C60 0.0272(17) 0.025(2) 0.0334(19) 0.0008(16) 0.0008(14) -0.0050(17)
C61 0.0259(17) 0.017(2) 0.0266(17) 0.0064(14) 0.0083(13) 0.0049(15)
C62 0.0255(17) 0.023(2) 0.039(2) -0.0006(15) 0.0092(15) -0.0027(17)
C63 0.0266(18) 0.029(3) 0.055(2) -0.0009(17) 0.0168(16) 0.004(2)
C64 0.0228(17) 0.032(3) 0.045(2) 0.0014(16) 0.0075(15) -0.0047(19)
C65 0.034(2) 0.033(3) 0.061(3) 0.0035(18) 0.0212(19) 0.002(2)
C66 0.039(2) 0.026(3) 0.058(3) 0.0020(18) 0.0201(19) 0.006(2)
C67 0.0203(16) 0.032(3) 0.039(2) 0.0057(15) 0.0079(14) 0.0020(18)
C68 0.0212(16) 0.029(3) 0.039(2) 0.0053(15) 0.0075(14) -0.0005(18)
C69 0.0313(19) 0.029(3) 0.048(2) 0.0065(17) 0.0129(16) 0.0024(19)
C70 0.035(2) 0.038(3) 0.047(2) 0.0127(18) 0.0131(17) 0.011(2)
C71 0.034(2) 0.051(3) 0.036(2) 0.0084(19) 0.0102(16) 0.001(2)
C72 0.0218(17) 0.038(3) 0.045(2) 0.0088(17) 0.0076(15) 0.001(2)
C73 0.0318(19) 0.022(3) 0.043(2) 0.0038(16) 0.0071(16) 0.0015(18)
C74 0.032(2) 0.063(4) 0.043(2) -0.000(2) 0.0091(17) -0.006(2)
C75 0.036(2) 0.078(4) 0.042(2) 0.001(2) 0.0129(18) -0.000(2)
C76 0.034(2) 0.049(3) 0.046(2) 0.0089(19) -0.0012(17) -0.010(2)
C77 0.045(3) 0.065(4) 0.082(4) -0.005(3) 0.000(2) -0.022(3)
C78 0.046(3) 0.079(4) 0.050(3) 0.016(3) -0.010(2) -0.016(3)
C79 0.041(2) 0.081(4) 0.040(2) -0.005(2) 0.0050(18) -0.006(2)
C80 0.043(3) 0.071(4) 0.097(4) 0.011(3) 0.001(3) 0.011(3)
C81 0.061(3) 0.040(3) 0.044(2) 0.001(2) 0.025(2) -0.003(2)
C82 0.045(3) 0.062(4) 0.061(3) 0.015(2) 0.016(2) 0.006(3)

loop_
_atom_type_symbol
_atom_type_scat_dispersion_real
_atom_type_scat_dispersion_imag
_atom_type_scat_Cromer_Mann_a1
_atom_type_scat_Cromer_Mann_a2
_atom_type_scat_Cromer_Mann_a3
_atom_type_scat_Cromer_Mann_a4
_atom_type_scat_Cromer_Mann_b1
_atom_type_scat_Cromer_Mann_b2
_atom_type_scat_Cromer_Mann_b3
_atom_type_scat_Cromer_Mann_b4
_atom_type_scat_Cromer_Mann_c
_atom_type_scat_source
_atom_type_scat_dispersion_source
H -0.00000 0.00000 0.49300 0.32291 0.14019 0.04081 10.51090 26.12570 3.14236 57.79970 0.0030380000826 'International Tables Volume C Table 6.1.1.4 (pp. 500-502)' custom
C 0.00300 0.00200 2.31000 1.02000 1.58860 0.86500 20.84390 10.20750 0.56870 51.65120 0.215599998832 'International Tables Volume C Table 6.1.1.4 (pp. 500-502)' custom
Cu 0.33100 1.20600 13.33800 7.16760 5.61580 1.67350 3.58280 0.24700 11.39660 64.81260 1.19099998474 'International Tables Volume C Table 6.1.1.4 (pp. 500-502)' custom
O 0.01100 0.00600 3.04850 2.28680 1.54630 0.86700 13.27710 5.70110 0.32390 32.90890 0.250800013542 'International Tables Volume C Table 6.1.1.4 (pp. 500-502)' custom
N 0.00600 0.00300 12.21260 3.13220 2.01250 1.16630 0.00570 9.89330 28.99750 0.58260 -11.5290002823 'International Tables Volume C Table 6.1.1.4 (pp. 500-502)' custom

loop_
_geom_angle_atom_site_label_1
_geom_angle_atom_site_label_2
_geom_angle_atom_site_label_3
_geom_angle
N5 Cu0 N4 96.46(12)
N8 Cu0 N4 112.67(11)
N8 Cu0 N5 150.56(12)
N2 Cu1 N1 99.94(12)
C58 Cu1 N1 118.28(13)
C58 Cu1 N2 136.64(13)
C59 Cu1 N1 111.04(14)
C59 Cu1 N2 143.77(13)
C59 Cu1 C58 37.13(13)
C81 O1 C79 112.7(3)
C1 N1 Cu1 116.4(2)
C13 N1 Cu1 120.8(3)
C13 N1 C1 122.0(3)
C2 C1 N1 120.1(3)
C6 C1 N1 119.0(3)
C6 C1 C2 120.6(3)
N10 Cu2 N9 101.25(12)
C20 Cu2 N9 142.98(13)
C20 Cu2 N10 108.46(13)
C21 Cu2 N9 139.45(12)
C21 Cu2 N10 115.50(13)
C21 Cu2 C20 37.58(13)
C15 N2 Cu1 120.7(2)
C18 N2 Cu1 117.8(2)
C18 N2 C15 119.4(3)
C3 C2 C1 118.5(3)
C10 C2 C1 122.0(3)
C10 C2 C3 119.6(3)
C18 N3 Cu5 126.9(2)
C22 N3 Cu5 114.3(2)
C22 N3 C18 118.7(3)
C4 C3 C2 121.6(3)
C22 N4 Cu0 108.3(2)
C23 N4 Cu0 121.4(2)
C23 N4 C22 121.9(3)
C5 C4 C3 120.0(4)
N6 Cu5 N3 152.32(11)
N7 Cu5 N3 111.30(10)
N7 Cu5 N6 96.34(11)
C25 N5 Cu0 123.2(2)
C28 N5 Cu0 120.1(2)
C28 N5 C25 116.7(3)
C6 C5 C4 121.1(3)
C40 N6 Cu5 120.3(2)
C52 N6 Cu5 123.5(2)
C52 N6 C40 116.1(3)
C5 C6 C1 118.2(3)
C7 C6 C1 119.4(3)
C7 C6 C5 122.3(3)
C54 N7 Cu5 121.7(2)
C57 N7 Cu5 110.3(2)
C57 N7 C54 121.9(3)
C8 C7 C6 111.3(3)
C9 C7 C6 113.3(3)
C9 C7 C8 109.1(3)
C57 N8 Cu0 113.8(2)
C61 N8 Cu0 128.6(2)
C61 N8 C57 117.6(3)
C61 N9 Cu2 117.1(2)
C62 N9 Cu2 120.0(2)
C62 N9 C61 120.1(3)
C64 N10 Cu2 119.5(3)
C67 N10 Cu2 117.2(2)
C67 N10 C64 123.1(3)
C11 C10 C2 110.9(3)
C12 C10 C2 111.8(3)
C12 C10 C11 109.5(3)
C14 C13 N1 123.6(3)
C17 C13 N1 120.7(3)
C17 C13 C14 115.7(3)
C15 C14 C13 130.8(3)
C14 C15 N2 124.0(3)
C16 C15 N2 119.5(3)
C16 C15 C14 116.4(3)
N3 C18 N2 117.0(3)
C19 C18 N2 120.8(3)
C19 C18 N3 122.0(3)
C20 C19 C18 119.4(3)
C19 C20 Cu2 102.0(2)
C21 C20 Cu2 67.7(2)
C21 C20 C19 119.4(3)
C20 C21 Cu2 74.7(2)
C22 C21 Cu2 98.2(2)
C22 C21 C20 118.3(3)
N4 C22 N3 115.9(3)
C21 C22 N3 121.6(3)
C21 C22 N4 122.3(3)
C24 C23 N4 122.7(3)
C26 C23 N4 120.7(3)
C26 C23 C24 116.6(3)
C25 C24 C23 130.3(3)
C24 C25 N5 125.0(3)
C27 C25 N5 120.7(3)
C27 C25 C24 114.2(3)
C29 C28 N5 119.3(3)
C33 C28 N5 118.9(3)
C33 C28 C29 121.8(3)
C30 C29 C28 117.1(4)
C37 C29 C28 121.2(3)
C37 C29 C30 121.6(3)
C31 C30 C29 121.7(4)
C32 C31 C30 119.8(4)
C33 C32 C31 121.7(4)
C32 C33 C28 117.8(4)
C34 C33 C28 121.2(3)
C34 C33 C32 120.9(3)
C35 C34 C33 114.2(3)
C36 C34 C33 108.6(3)
C36 C34 C35 111.2(4)
C38 C37 C29 113.1(3)
C39 C37 C29 114.1(3)
C39 C37 C38 108.2(3)
C41 C40 N6 118.5(3)
C45 C40 N6 119.9(3)
C45 C40 C41 121.6(3)
C42 C41 C40 117.7(3)
C49 C41 C40 121.4(3)
C49 C41 C42 120.9(4)
C43 C42 C41 121.1(4)
C44 C43 C42 120.1(4)
C45 C44 C43 121.4(4)
C44 C45 C40 118.0(4)
C46 C45 C40 121.6(3)
C46 C45 C44 120.3(3)
C47 C46 C45 113.5(3)
C48 C46 C45 110.3(3)
C48 C46 C47 110.6(3)
C50 C49 C41 112.8(3)
C51 C49 C41 113.1(3)
C51 C49 C50 109.2(3)
C53 C52 N6 124.7(3)
C56 C52 N6 120.6(3)
C56 C52 C53 114.7(3)
C54 C53 C52 130.8(3)
C53 C54 N7 122.2(3)
C55 C54 N7 120.7(3)
C55 C54 C53 117.1(3)
N8 C57 N7 115.3(3)
C58 C57 N7 123.3(3)
C58 C57 N8 121.2(3)
C57 C58 Cu1 98.5(2)
C59 C58 Cu1 74.5(2)
C59 C58 C57 120.0(3)
C58 C59 Cu1 68.4(2)
C60 C59 Cu1 101.4(3)
C60 C59 C58 118.3(4)
C61 C60 C59 119.7(3)
N9 C61 N8 115.1(3)
C60 C61 N8 122.7(3)
C60 C61 N9 121.9(3)
C63 C62 N9 122.9(4)
C66 C62 N9 121.0(3)
C66 C62 C63 116.1(3)
C64 C63 C62 131.8(3)
C63 C64 N10 123.6(3)
C65 C64 N10 120.6(4)
C65 C64 C63 115.8(3)
C68 C67 N10 120.7(3)
C72 C67 N10 117.5(3)
C72 C67 C68 121.3(4)
C69 C68 C67 118.0(4)
C73 C68 C67 122.9(4)
C73 C68 C69 119.1(4)
C70 C69 C68 121.8(4)
C71 C70 C69 119.6(4)
C72 C71 C70 121.7(4)
C71 C72 C67 117.6(4)
C76 C72 C67 121.0(4)
C76 C72 C71 121.4(4)
C74 C73 C68 112.4(3)
C75 C73 C68 112.6(3)
C75 C73 C74 109.0(3)
C77 C76 C72 110.9(3)
C78 C76 C72 114.0(4)
C78 C76 C77 110.2(4)
C80 C79 O1 109.0(4)
C82 C81 O1 108.6(4)
C84 O2 C83 113.0(7)
C86 C83 O2 107.7(7)
C85 C84 O2 107.7(6)
C1D C1A O2B 110.3(12)
C1C C1B O2B 110.0(12)
C1B O2B C1A 114.0(11)

loop_
_geom_bond_atom_site_label_1
_geom_bond_atom_site_label_2
_geom_bond_distance
Cu0 N4 2.048(3)
Cu0 N5 1.942(3)
Cu0 N8 1.965(3)
Cu1 N1 1.963(3)
Cu1 N2 1.922(3)
Cu1 C58 2.138(3)
Cu1 C59 2.215(4)
O1 C79 1.429(5)
O1 C81 1.423(5)
N1 C1 1.433(5)
N1 C13 1.323(4)
C1 C2 1.405(5)
C1 C6 1.421(5)
Cu2 N9 1.917(3)
Cu2 N10 1.971(3)
Cu2 C20 2.212(3)
Cu2 C21 2.123(4)
N2 C15 1.349(4)
N2 C18 1.407(4)
C2 C3 1.384(5)
C2 C10 1.539(5)
N3 Cu5 1.968(2)
N3 C18 1.360(4)
N3 C22 1.364(4)
C3 C4 1.374(5)
N4 C22 1.377(4)
N4 C23 1.354(4)
C4 C5 1.385(5)
Cu5 N6 1.931(3)
Cu5 N7 2.053(3)
N5 C25 1.323(4)
N5 C28 1.446(4)
C5 C6 1.385(5)
N6 C40 1.448(4)
N6 C52 1.328(4)
C6 C7 1.525(5)
N7 C54 1.351(4)
N7 C57 1.370(4)
C7 C8 1.521(5)
C7 C9 1.535(5)
N8 C57 1.380(4)
N8 C61 1.368(4)
N9 C61 1.419(4)
N9 C62 1.354(4)
N10 C64 1.318(5)
N10 C67 1.435(5)
C10 C11 1.538(5)
C10 C12 1.520(5)
C13 C14 1.404(5)
C13 C17 1.520(5)
C14 C15 1.398(5)
C15 C16 1.514(5)
C18 C19 1.396(4)
C19 C20 1.390(5)
C20 C21 1.399(5)
C21 C22 1.419(4)
C23 C24 1.386(4)
C23 C26 1.519(5)
C24 C25 1.423(5)
C25 C27 1.524(5)
C28 C29 1.413(5)
C28 C33 1.409(5)
C29 C30 1.404(5)
C29 C37 1.517(5)
C30 C31 1.385(6)
C31 C32 1.374(6)
C32 C33 1.397(5)
C33 C34 1.525(5)
C34 C35 1.533(6)
C34 C36 1.523(5)
C37 C38 1.545(5)
C37 C39 1.516(6)
C40 C41 1.405(5)
C40 C45 1.402(5)
C41 C42 1.400(5)
C41 C49 1.521(5)
C42 C43 1.388(6)
C43 C44 1.367(6)
C44 C45 1.399(5)
C45 C46 1.513(5)
C46 C47 1.537(5)
C46 C48 1.519(6)
C49 C50 1.524(5)
C49 C51 1.527(5)
C52 C53 1.411(5)
C52 C56 1.515(4)
C53 C54 1.391(4)
C54 C55 1.513(5)
C57 C58 1.403(5)
C58 C59 1.388(5)
C59 C60 1.402(5)
C60 C61 1.380(5)
C62 C63 1.402(5)
C62 C66 1.503(5)
C63 C64 1.412(5)
C64 C65 1.519(5)
C67 C68 1.398(5)
C67 C72 1.420(5)
C68 C69 1.398(5)
C68 C73 1.517(5)
C69 C70 1.377(5)
C70 C71 1.378(6)
C71 C72 1.396(6)
C72 C76 1.518(6)
C73 C74 1.528(5)
C73 C75 1.534(5)
C76 C77 1.536(6)
C76 C78 1.527(6)
C79 C80 1.508(7)
C81 C82 1.488(6)
O2 C83 1.429(9)
O2 C84 1.425(10)
C83 C86 1.545(13)
C84 C85 1.546(10)
C1A O2B 1.453(17)
C1A C1D 1.54(2)
C1B O2B 1.359(16)
C1B C1C 1.55(2)
